data_7133856
loop_
_publ_author_name
'Vijaykumar, Muniyappa'
'Pradhan, Chandini'
'Gonnade, Rajesh G.'
'Punji, Benudhar'

_publ_section_title
;
 Chelation-assisted and steric-controlled selectivity in the Pd-catalyzed
 C-H/C-H oxidative coupling of indoles.
;
_journal_issue 89
_journal_name_full 'Chemical communications (Cambridge, England)'
_journal_page_first 13028
_journal_page_last 13031
_journal_paper_doi 10.1039/d4cc03835e
_journal_volume 60
_journal_year 2024
_chemical_formula_moiety 'C34 H22 N4'
_chemical_formula_sum 'C34 H22 N4'
_chemical_formula_weight 486.55
_space_group_crystal_system monoclinic
_space_group_IT_number 14
_space_group_name_Hall '-P 2yn'
_space_group_name_H-M_alt 'P 1 21/n 1'
_atom_sites_solution_hydrogens geom
_atom_sites_solution_primary direct
_atom_sites_solution_secondary 'difference Fourier'
_audit_creation_method SHELXL-2018/3
_audit_update_record
;
2024-06-26 deposited with the CCDC.	2024-10-15 downloaded from the CCDC.
;
_cell_angle_alpha 90
_cell_angle_beta 90.707(2)
_cell_angle_gamma 90
_cell_formula_units_Z 4
_cell_length_a 12.5223(8)
_cell_length_b 12.3066(7)
_cell_length_c 15.2608(10)
_cell_measurement_reflns_used 9919
_cell_measurement_temperature 100(2)
_cell_measurement_theta_max 30.86
_cell_measurement_theta_min 2.32
_cell_volume 2351.6(3)
_computing_cell_refinement 'SAINT (Bruker, 2016)'
_computing_data_collection 'APEX3 (Bruker, 2016)'
_computing_data_reduction 'SAINT (Bruker, 2016)'
_computing_molecular_graphics 'Bruker SHELXTL, Mercury 2020.20'
_computing_publication_material 'Bruker SHELXTL'
_computing_structure_refinement 'SHELXL-2018/3 (Sheldrick, 2018)'
_computing_structure_solution 'SHELXT 2018/2 (Sheldrick, 2018)'
_diffrn_ambient_temperature 100(2)
_diffrn_detector 'Photon II CPAD Area Detector'
_diffrn_detector_area_resol_mean 7.39
_diffrn_measured_fraction_theta_full 0.997
_diffrn_measured_fraction_theta_max 0.993
_diffrn_measurement_device '\k-geometry diffractometer'
_diffrn_measurement_device_type 'Bruker D8 VENTURE Kappa Duo PHOTON II CPAD'
_diffrn_measurement_method '\f and \w scans'
_diffrn_radiation_monochromator 'multilayer mirrors'
_diffrn_radiation_type MoK\a
_diffrn_radiation_wavelength 0.71073
_diffrn_reflns_av_R_equivalents 0.1027
_diffrn_reflns_av_unetI/netI 0.0612
_diffrn_reflns_Laue_measured_fraction_full 0.997
_diffrn_reflns_Laue_measured_fraction_max 0.993
_diffrn_reflns_limit_h_max 18
_diffrn_reflns_limit_h_min -18
_diffrn_reflns_limit_k_max 17
_diffrn_reflns_limit_k_min -13
_diffrn_reflns_limit_l_max 22
_diffrn_reflns_limit_l_min -22
_diffrn_reflns_number 69074
_diffrn_reflns_point_group_measured_fraction_full 0.997
_diffrn_reflns_point_group_measured_fraction_max 0.993
_diffrn_reflns_theta_full 25.242
_diffrn_reflns_theta_max 31.040
_diffrn_reflns_theta_min 2.667
_diffrn_source 'micro-focus sealed tube'
_diffrn_source_type 'Incoatech I\mS HB'
_exptl_absorpt_coefficient_mu 0.082
_exptl_absorpt_correction_T_max 0.7462
_exptl_absorpt_correction_T_min 0.5783
_exptl_absorpt_correction_type multi-scan
_exptl_absorpt_process_details
;
 SADABS 2016/2: Krause, L., Herbst-Irmer, R., Sheldrick G.M. & Stalke D.,
 J. Appl. Cryst. 48 (2015) 3-10
;
_exptl_crystal_colour colourless
_exptl_crystal_density_diffrn 1.374
_exptl_crystal_description plate
_exptl_crystal_F_000 1016
_exptl_crystal_size_max 0.090
_exptl_crystal_size_mid 0.080
_exptl_crystal_size_min 0.060
_refine_diff_density_max 0.432
_refine_diff_density_min -0.307
_refine_diff_density_rms 0.062
_refine_ls_extinction_method none
_refine_ls_goodness_of_fit_ref 1.051
_refine_ls_hydrogen_treatment constr
_refine_ls_matrix_type full
_refine_ls_number_parameters 343
_refine_ls_number_reflns 7479
_refine_ls_number_restraints 0
_refine_ls_restrained_S_all 1.051
_refine_ls_R_factor_all 0.0955
_refine_ls_R_factor_gt 0.0598
_refine_ls_shift/su_max 0.000
_refine_ls_shift/su_mean 0.000
_refine_ls_structure_factor_coef Fsqd
_refine_ls_weighting_details 'w=1/[\s^2^(Fo^2^)+(0.0618P)^2^+1.3944P] where P=(Fo^2^+2Fc^2^)/3'
_refine_ls_weighting_scheme calc
_refine_ls_wR_factor_gt 0.1332
_refine_ls_wR_factor_ref 0.1519
_reflns_Friedel_coverage 0.000
_reflns_number_gt 5271
_reflns_number_total 7479
_reflns_threshold_expression 'I > 2\s(I)'
_cod_data_source_file d4cc03835e2.cif
_cod_data_source_block comp_20
_cod_depositor_comments
;
The following automatic conversions were performed:

data item '_atom_sites_solution_primary' value 'direct method' was
changed to 'direct'.

Automatic conversion script
Id: cif_fix_values 8170 2020-07-09 18:12:32Z antanas 

 Adding full bibliography for 7133856--7133864.cif.
;
_cod_original_sg_symbol_H-M 'P 21/n'
_cod_database_code 7133856
_shelx_shelxl_version_number 2018/3
_shelx_space_group_comment
;
The symmetry employed for this shelxl refinement is uniquely defined
by the following loop, which should always be used as a source of
symmetry information in preference to the above space-group names.
They are only intended as comments.
;
_shelx_estimated_absorpt_t_min 0.993
_shelx_estimated_absorpt_t_max 0.995

loop_
_space_group_symop_operation_xyz
'x, y, z'
'-x+1/2, y+1/2, -z+1/2'
'-x, -y, -z'
'x-1/2, -y-1/2, z-1/2'

loop_
_atom_site_label
_atom_site_type_symbol
_atom_site_fract_x
_atom_site_fract_y
_atom_site_fract_z
_atom_site_U_iso_or_equiv
_atom_site_adp_type
_atom_site_occupancy
_atom_site_site_symmetry_order
_atom_site_calc_flag
_atom_site_refinement_flags_posn
_atom_site_refinement_flags_adp
_atom_site_refinement_flags_occupancy
_atom_site_disorder_assembly
_atom_site_disorder_group
N1 N 0.64846(10) 0.54931(10) 0.38372(8) 0.0172(3) Uani 1 1 d . . . . .
N2 N 0.74110(11) 0.62513(11) 0.50230(9) 0.0198(3) Uani 1 1 d . . . . .
N3 N 0.69417(10) 0.16694(10) 0.41934(8) 0.0179(3) Uani 1 1 d . . . . .
N4 N 0.54746(11) 0.26792(11) 0.37091(9) 0.0194(3) Uani 1 1 d . . . . .
C1 C 0.73319(12) 0.38352(13) 0.31300(10) 0.0175(3) Uani 1 1 d . . . . .
C2 C 0.73719(13) 0.32876(13) 0.23302(10) 0.0204(3) Uani 1 1 d . . . . .
H2 H 0.778159 0.263945 0.229743 0.024 Uiso 1 1 calc R U . . .
C3 C 0.68372(13) 0.36485(14) 0.15750(10) 0.0215(3) Uani 1 1 d . . . . .
H3 H 0.688127 0.324246 0.104723 0.026 Uiso 1 1 calc R U . . .
C4 C 0.62415(13) 0.46001(13) 0.15957(10) 0.0203(3) Uani 1 1 d . . . . .
H4 H 0.588771 0.485959 0.108275 0.024 Uiso 1 1 calc R U . . .
C5 C 0.61731(12) 0.51669(12) 0.23841(10) 0.0172(3) Uani 1 1 d . . . . .
C6 C 0.67052(12) 0.47835(12) 0.31460(9) 0.0166(3) Uani 1 1 d . . . . .
C7 C 0.58331(12) 0.63257(12) 0.35234(10) 0.0171(3) Uani 1 1 d . . . . .
C8 C 0.54098(13) 0.72101(13) 0.39769(10) 0.0197(3) Uani 1 1 d . . . . .
H8 H 0.554722 0.731058 0.458510 0.024 Uiso 1 1 calc R U . . .
C9 C 0.47839(13) 0.79320(13) 0.35057(11) 0.0232(3) Uani 1 1 d . . . . .
H9 H 0.447916 0.853706 0.379746 0.028 Uiso 1 1 calc R U . . .
C10 C 0.45884(14) 0.77920(13) 0.26077(11) 0.0244(3) Uani 1 1 d . . . . .
H10 H 0.416793 0.831203 0.229913 0.029 Uiso 1 1 calc R U . . .
C11 C 0.49992(13) 0.69049(13) 0.21598(10) 0.0209(3) Uani 1 1 d . . . . .
H11 H 0.485936 0.681049 0.155130 0.025 Uiso 1 1 calc R U . . .
C12 C 0.56213(12) 0.61571(12) 0.26246(10) 0.0174(3) Uani 1 1 d . . . . .
C13 C 0.68248(12) 0.54200(12) 0.47278(9) 0.0161(3) Uani 1 1 d . . . . .
C14 C 0.65295(13) 0.45300(12) 0.52319(10) 0.0185(3) Uani 1 1 d . . . . .
H14 H 0.609172 0.396980 0.499421 0.022 Uiso 1 1 calc R U . . .
C15 C 0.68951(13) 0.44875(13) 0.60925(10) 0.0206(3) Uani 1 1 d . . . . .
H15 H 0.672133 0.388839 0.645654 0.025 Uiso 1 1 calc R U . . .
C16 C 0.75185(13) 0.53331(14) 0.64135(10) 0.0217(3) Uani 1 1 d . . . . .
H16 H 0.778800 0.532103 0.699806 0.026 Uiso 1 1 calc R U . . .
C17 C 0.77396(13) 0.61990(14) 0.58596(11) 0.0225(3) Uani 1 1 d . . . . .
H17 H 0.814752 0.678738 0.608810 0.027 Uiso 1 1 calc R U . . .
C18 C 0.79637(12) 0.34188(12) 0.38895(10) 0.0176(3) Uani 1 1 d . . . . .
C19 C 0.88536(13) 0.39939(13) 0.41821(10) 0.0206(3) Uani 1 1 d . . . . .
H19 H 0.900577 0.467369 0.391632 0.025 Uiso 1 1 calc R U . . .
C20 C 0.95384(13) 0.36196(13) 0.48508(11) 0.0225(3) Uani 1 1 d . . . . .
H20 H 1.014423 0.403826 0.501956 0.027 Uiso 1 1 calc R U . . .
C21 C 0.93347(13) 0.26419(13) 0.52659(10) 0.0213(3) Uani 1 1 d . . . . .
H21 H 0.980171 0.237592 0.571190 0.026 Uiso 1 1 calc R U . . .
C22 C 0.84295(12) 0.20584(12) 0.50141(10) 0.0183(3) Uani 1 1 d . . . . .
C23 C 0.77567(12) 0.24342(12) 0.43253(10) 0.0174(3) Uani 1 1 d . . . . .
C24 C 0.70784(12) 0.08298(12) 0.47997(10) 0.0180(3) Uani 1 1 d . . . . .
C25 C 0.79849(12) 0.10462(13) 0.53228(10) 0.0190(3) Uani 1 1 d . . . . .
C26 C 0.82700(14) 0.03324(14) 0.59996(11) 0.0229(3) Uani 1 1 d . . . . .
H26 H 0.887856 0.047166 0.636016 0.027 Uiso 1 1 calc R U . . .
C27 C 0.76459(14) -0.05837(14) 0.61340(11) 0.0254(3) Uani 1 1 d . . . . .
H27 H 0.782665 -0.107665 0.659136 0.031 Uiso 1 1 calc R U . . .
C28 C 0.67503(14) -0.07845(14) 0.55981(11) 0.0243(3) Uani 1 1 d . . . . .
H28 H 0.633586 -0.141771 0.569963 0.029 Uiso 1 1 calc R U . . .
C29 C 0.64515(13) -0.00912(13) 0.49273(11) 0.0213(3) Uani 1 1 d . . . . .
H29 H 0.584355 -0.023590 0.456754 0.026 Uiso 1 1 calc R U . . .
C30 C 0.60409(12) 0.17657(12) 0.36224(10) 0.0172(3) Uani 1 1 d . . . . .
C31 C 0.58070(13) 0.09495(13) 0.30238(10) 0.0218(3) Uani 1 1 d . . . . .
H31 H 0.623413 0.031327 0.299013 0.026 Uiso 1 1 calc R U . . .
C32 C 0.49275(14) 0.10956(15) 0.24765(11) 0.0253(3) Uani 1 1 d . . . . .
H32 H 0.472403 0.054710 0.206946 0.030 Uiso 1 1 calc R U . . .
C33 C 0.43467(14) 0.20556(15) 0.25309(11) 0.0266(4) Uani 1 1 d . . . . .
H33 H 0.375076 0.218289 0.215350 0.032 Uiso 1 1 calc R U . . .
C34 C 0.46547(13) 0.28172(14) 0.31441(11) 0.0240(3) Uani 1 1 d . . . . .
H34 H 0.426509 0.347858 0.316916 0.029 Uiso 1 1 calc R U . . .

loop_
_atom_site_aniso_label
_atom_site_aniso_U_11
_atom_site_aniso_U_22
_atom_site_aniso_U_33
_atom_site_aniso_U_23
_atom_site_aniso_U_13
_atom_site_aniso_U_12
N1 0.0212(6) 0.0156(6) 0.0147(6) -0.0004(5) -0.0001(5) 0.0001(5)
N2 0.0217(6) 0.0169(6) 0.0207(6) 0.0001(5) -0.0021(5) -0.0029(5)
N3 0.0178(6) 0.0168(6) 0.0190(6) 0.0004(5) -0.0014(5) -0.0010(5)
N4 0.0188(6) 0.0187(6) 0.0207(6) 0.0012(5) 0.0025(5) 0.0003(5)
C1 0.0157(7) 0.0184(7) 0.0186(7) 0.0021(6) 0.0033(5) -0.0004(5)
C2 0.0200(7) 0.0196(7) 0.0216(7) -0.0002(6) 0.0038(6) 0.0005(6)
C3 0.0235(8) 0.0243(8) 0.0167(7) -0.0029(6) 0.0035(6) -0.0006(6)
C4 0.0208(7) 0.0231(7) 0.0172(7) 0.0010(6) 0.0015(6) -0.0018(6)
C5 0.0170(7) 0.0173(7) 0.0174(7) 0.0014(5) 0.0016(5) -0.0018(5)
C6 0.0177(7) 0.0176(7) 0.0144(6) 0.0007(5) 0.0007(5) -0.0027(5)
C7 0.0180(7) 0.0153(6) 0.0181(7) 0.0023(5) -0.0004(5) -0.0007(5)
C8 0.0226(8) 0.0174(7) 0.0190(7) -0.0005(6) 0.0005(6) -0.0007(6)
C9 0.0248(8) 0.0176(7) 0.0270(8) -0.0023(6) -0.0001(6) 0.0016(6)
C10 0.0256(8) 0.0198(7) 0.0277(8) 0.0029(6) -0.0053(7) 0.0040(6)
C11 0.0222(8) 0.0211(7) 0.0195(7) 0.0025(6) -0.0016(6) -0.0012(6)
C12 0.0186(7) 0.0164(7) 0.0174(7) 0.0018(5) 0.0005(5) -0.0025(6)
C13 0.0171(7) 0.0162(6) 0.0151(6) -0.0013(5) 0.0009(5) 0.0006(5)
C14 0.0203(7) 0.0167(7) 0.0185(7) 0.0000(6) 0.0014(6) -0.0013(6)
C15 0.0236(8) 0.0205(7) 0.0179(7) 0.0025(6) 0.0025(6) 0.0006(6)
C16 0.0215(8) 0.0258(8) 0.0178(7) 0.0003(6) -0.0025(6) 0.0014(6)
C17 0.0239(8) 0.0216(8) 0.0219(7) -0.0022(6) -0.0029(6) -0.0024(6)
C18 0.0177(7) 0.0185(7) 0.0167(7) -0.0005(5) 0.0028(5) 0.0021(6)
C19 0.0213(7) 0.0189(7) 0.0218(7) -0.0003(6) 0.0010(6) -0.0014(6)
C20 0.0204(7) 0.0221(8) 0.0251(8) -0.0031(6) -0.0015(6) -0.0032(6)
C21 0.0216(8) 0.0223(7) 0.0200(7) -0.0014(6) -0.0020(6) 0.0007(6)
C22 0.0193(7) 0.0180(7) 0.0176(7) -0.0012(6) 0.0009(5) 0.0017(6)
C23 0.0168(7) 0.0175(7) 0.0179(7) -0.0024(6) 0.0011(5) 0.0001(5)
C24 0.0188(7) 0.0172(7) 0.0182(7) -0.0003(6) 0.0018(6) 0.0021(6)
C25 0.0194(7) 0.0177(7) 0.0198(7) -0.0012(6) 0.0019(6) 0.0008(6)
C26 0.0244(8) 0.0229(8) 0.0214(7) 0.0012(6) -0.0012(6) 0.0019(6)
C27 0.0316(9) 0.0202(8) 0.0244(8) 0.0049(6) 0.0014(7) 0.0013(7)
C28 0.0283(8) 0.0190(7) 0.0257(8) 0.0010(6) 0.0044(7) -0.0027(6)
C29 0.0214(7) 0.0202(7) 0.0225(7) -0.0017(6) 0.0027(6) -0.0014(6)
C30 0.0163(7) 0.0186(7) 0.0166(7) 0.0006(6) 0.0007(5) -0.0013(5)
C31 0.0229(8) 0.0215(7) 0.0211(7) -0.0034(6) 0.0020(6) -0.0005(6)
C32 0.0244(8) 0.0318(9) 0.0198(7) -0.0046(7) -0.0004(6) -0.0061(7)
C33 0.0201(8) 0.0374(10) 0.0222(8) 0.0053(7) -0.0016(6) -0.0024(7)
C34 0.0196(7) 0.0260(8) 0.0265(8) 0.0053(7) 0.0024(6) 0.0037(6)

loop_
_atom_type_symbol
_atom_type_description
_atom_type_scat_dispersion_real
_atom_type_scat_dispersion_imag
_atom_type_scat_source
C C 0.0033 0.0016 'International Tables Vol C Tables 4.2.6.8 and 6.1.1.4'
H H 0.0000 0.0000 'International Tables Vol C Tables 4.2.6.8 and 6.1.1.4'
N N 0.0061 0.0033 'International Tables Vol C Tables 4.2.6.8 and 6.1.1.4'

loop_
_geom_angle_atom_site_label_1
_geom_angle_atom_site_label_2
_geom_angle_atom_site_label_3
_geom_angle
_geom_angle_site_symmetry_1
_geom_angle_site_symmetry_3
_geom_angle_publ_flag
C7 N1 C6 108.69(12) . . ?
C7 N1 C13 122.90(12) . . ?
C6 N1 C13 128.40(13) . . ?
C13 N2 C17 116.53(14) . . ?
C24 N3 C23 108.59(12) . . ?
C24 N3 C30 123.90(13) . . ?
C23 N3 C30 127.09(13) . . ?
C30 N4 C34 116.42(14) . . ?
C2 C1 C6 116.22(14) . . ?
C2 C1 C18 119.41(14) . . ?
C6 C1 C18 124.34(14) . . ?
C1 C2 C3 123.06(15) . . ?
C1 C2 H2 118.5 . . ?
C3 C2 H2 118.5 . . ?
C4 C3 C2 120.06(14) . . ?
C4 C3 H3 120.0 . . ?
C2 C3 H3 120.0 . . ?
C3 C4 C5 118.70(15) . . ?
C3 C4 H4 120.7 . . ?
C5 C4 H4 120.7 . . ?
C4 C5 C6 120.62(14) . . ?
C4 C5 C12 132.32(14) . . ?
C6 C5 C12 107.06(13) . . ?
N1 C6 C1 130.25(14) . . ?
N1 C6 C5 108.43(13) . . ?
C1 C6 C5 121.32(14) . . ?
N1 C7 C8 128.87(14) . . ?
N1 C7 C12 109.22(13) . . ?
C8 C7 C12 121.91(14) . . ?
C9 C8 C7 117.35(15) . . ?
C9 C8 H8 121.3 . . ?
C7 C8 H8 121.3 . . ?
C8 C9 C10 121.46(15) . . ?
C8 C9 H9 119.3 . . ?
C10 C9 H9 119.3 . . ?
C11 C10 C9 121.12(15) . . ?
C11 C10 H10 119.4 . . ?
C9 C10 H10 119.4 . . ?
C10 C11 C12 118.43(15) . . ?
C10 C11 H11 120.8 . . ?
C12 C11 H11 120.8 . . ?
C11 C12 C7 119.69(14) . . ?
C11 C12 C5 133.70(14) . . ?
C7 C12 C5 106.59(13) . . ?
N2 C13 C14 124.47(14) . . ?
N2 C13 N1 115.54(13) . . ?
C14 C13 N1 119.98(13) . . ?
C15 C14 C13 117.81(14) . . ?
C15 C14 H14 121.1 . . ?
C13 C14 H14 121.1 . . ?
C14 C15 C16 118.95(15) . . ?
C14 C15 H15 120.5 . . ?
C16 C15 H15 120.5 . . ?
C15 C16 C17 118.42(15) . . ?
C15 C16 H16 120.8 . . ?
C17 C16 H16 120.8 . . ?
N2 C17 C16 123.77(15) . . ?
N2 C17 H17 118.1 . . ?
C16 C17 H17 118.1 . . ?
C19 C18 C23 116.00(14) . . ?
C19 C18 C1 119.48(14) . . ?
C23 C18 C1 124.46(14) . . ?
C18 C19 C20 123.18(15) . . ?
C18 C19 H19 118.4 . . ?
C20 C19 H19 118.4 . . ?
C21 C20 C19 120.25(15) . . ?
C21 C20 H20 119.9 . . ?
C19 C20 H20 119.9 . . ?
C20 C21 C22 118.42(15) . . ?
C20 C21 H21 120.8 . . ?
C22 C21 H21 120.8 . . ?
C21 C22 C23 120.74(14) . . ?
C21 C22 C25 132.08(15) . . ?
C23 C22 C25 107.17(13) . . ?
N3 C23 C18 130.41(14) . . ?
N3 C23 C22 108.23(13) . . ?
C18 C23 C22 121.35(14) . . ?
C29 C24 N3 129.03(15) . . ?
C29 C24 C25 121.82(15) . . ?
N3 C24 C25 109.14(13) . . ?
C26 C25 C24 119.83(15) . . ?
C26 C25 C22 133.30(15) . . ?
C24 C25 C22 106.85(13) . . ?
C27 C26 C25 118.68(16) . . ?
C27 C26 H26 120.7 . . ?
C25 C26 H26 120.7 . . ?
C26 C27 C28 120.31(16) . . ?
C26 C27 H27 119.8 . . ?
C28 C27 H27 119.8 . . ?
C29 C28 C27 122.08(16) . . ?
C29 C28 H28 119.0 . . ?
C27 C28 H28 119.0 . . ?
C28 C29 C24 117.27(15) . . ?
C28 C29 H29 121.4 . . ?
C24 C29 H29 121.4 . . ?
N4 C30 C31 124.51(14) . . ?
N4 C30 N3 115.29(13) . . ?
C31 C30 N3 120.20(14) . . ?
C32 C31 C30 117.58(15) . . ?
C32 C31 H31 121.2 . . ?
C30 C31 H31 121.2 . . ?
C31 C32 C33 119.12(16) . . ?
C31 C32 H32 120.4 . . ?
C33 C32 H32 120.4 . . ?
C34 C33 C32 118.48(16) . . ?
C34 C33 H33 120.8 . . ?
C32 C33 H33 120.8 . . ?
N4 C34 C33 123.78(16) . . ?
N4 C34 H34 118.1 . . ?
C33 C34 H34 118.1 . . ?

loop_
_geom_bond_atom_site_label_1
_geom_bond_atom_site_label_2
_geom_bond_distance
_geom_bond_site_symmetry_2
_geom_bond_publ_flag
N1 C7 1.3911(19) . ?
N1 C6 1.3996(19) . ?
N1 C13 1.4222(19) . ?
N2 C13 1.3342(19) . ?
N2 C17 1.338(2) . ?
N3 C24 1.3962(19) . ?
N3 C23 1.4012(19) . ?
N3 C30 1.4217(19) . ?
N4 C30 1.337(2) . ?
N4 C34 1.343(2) . ?
C1 C2 1.396(2) . ?
C1 C6 1.407(2) . ?
C1 C18 1.486(2) . ?
C2 C3 1.398(2) . ?
C2 H2 0.9500 . ?
C3 C4 1.389(2) . ?
C3 H3 0.9500 . ?
C4 C5 1.394(2) . ?
C4 H4 0.9500 . ?
C5 C6 1.414(2) . ?
C5 C12 1.450(2) . ?
C7 C8 1.398(2) . ?
C7 C12 1.409(2) . ?
C8 C9 1.381(2) . ?
C8 H8 0.9500 . ?
C9 C10 1.400(2) . ?
C9 H9 0.9500 . ?
C10 C11 1.390(2) . ?
C10 H10 0.9500 . ?
C11 C12 1.394(2) . ?
C11 H11 0.9500 . ?
C13 C14 1.391(2) . ?
C14 C15 1.387(2) . ?
C14 H14 0.9500 . ?
C15 C16 1.387(2) . ?
C15 H15 0.9500 . ?
C16 C17 1.390(2) . ?
C16 H16 0.9500 . ?
C17 H17 0.9500 . ?
C18 C19 1.389(2) . ?
C18 C23 1.408(2) . ?
C19 C20 1.403(2) . ?
C19 H19 0.9500 . ?
C20 C21 1.385(2) . ?
C20 H20 0.9500 . ?
C21 C22 1.392(2) . ?
C21 H21 0.9500 . ?
C22 C23 1.417(2) . ?
C22 C25 1.446(2) . ?
C24 C29 1.394(2) . ?
C24 C25 1.405(2) . ?
C25 C26 1.399(2) . ?
C26 C27 1.388(2) . ?
C26 H26 0.9500 . ?
C27 C28 1.402(2) . ?
C27 H27 0.9500 . ?
C28 C29 1.381(2) . ?
C28 H28 0.9500 . ?
C29 H29 0.9500 . ?
C30 C31 1.387(2) . ?
C31 C32 1.386(2) . ?
C31 H31 0.9500 . ?
C32 C33 1.390(3) . ?
C32 H32 0.9500 . ?
C33 C34 1.376(3) . ?
C33 H33 0.9500 . ?
C34 H34 0.9500 . ?

loop_
_geom_torsion_atom_site_label_1
_geom_torsion_atom_site_label_2
_geom_torsion_atom_site_label_3
_geom_torsion_atom_site_label_4
_geom_torsion
_geom_torsion_site_symmetry_1
_geom_torsion_site_symmetry_2
_geom_torsion_site_symmetry_3
_geom_torsion_site_symmetry_4
_geom_torsion_publ_flag
C6 C1 C2 C3 0.7(2) . . . . ?
C18 C1 C2 C3 -177.36(15) . . . . ?
C1 C2 C3 C4 0.8(2) . . . . ?
C2 C3 C4 C5 -1.3(2) . . . . ?
C3 C4 C5 C6 0.4(2) . . . . ?
C3 C4 C5 C12 -179.30(16) . . . . ?
C7 N1 C6 C1 179.19(15) . . . . ?
C13 N1 C6 C1 -1.8(3) . . . . ?
C7 N1 C6 C5 -0.72(17) . . . . ?
C13 N1 C6 C5 178.32(14) . . . . ?
C2 C1 C6 N1 178.48(15) . . . . ?
C18 C1 C6 N1 -3.6(3) . . . . ?
C2 C1 C6 C5 -1.6(2) . . . . ?
C18 C1 C6 C5 176.31(14) . . . . ?
C4 C5 C6 N1 -178.95(14) . . . . ?
C12 C5 C6 N1 0.81(16) . . . . ?
C4 C5 C6 C1 1.1(2) . . . . ?
C12 C5 C6 C1 -179.11(13) . . . . ?
C6 N1 C7 C8 179.68(15) . . . . ?
C13 N1 C7 C8 0.6(2) . . . . ?
C6 N1 C7 C12 0.34(17) . . . . ?
C13 N1 C7 C12 -178.76(13) . . . . ?
N1 C7 C8 C9 179.67(15) . . . . ?
C12 C7 C8 C9 -1.1(2) . . . . ?
C7 C8 C9 C10 -0.6(2) . . . . ?
C8 C9 C10 C11 1.4(3) . . . . ?
C9 C10 C11 C12 -0.5(2) . . . . ?
C10 C11 C12 C7 -1.1(2) . . . . ?
C10 C11 C12 C5 -179.53(16) . . . . ?
N1 C7 C12 C11 -178.63(14) . . . . ?
C8 C7 C12 C11 2.0(2) . . . . ?
N1 C7 C12 C5 0.16(17) . . . . ?
C8 C7 C12 C5 -179.23(14) . . . . ?
C4 C5 C12 C11 -2.3(3) . . . . ?
C6 C5 C12 C11 177.95(17) . . . . ?
C4 C5 C12 C7 179.12(16) . . . . ?
C6 C5 C12 C7 -0.60(16) . . . . ?
C17 N2 C13 C14 1.0(2) . . . . ?
C17 N2 C13 N1 180.00(14) . . . . ?
C7 N1 C13 N2 -61.21(19) . . . . ?
C6 N1 C13 N2 119.87(16) . . . . ?
C7 N1 C13 C14 117.88(16) . . . . ?
C6 N1 C13 C14 -61.0(2) . . . . ?
N2 C13 C14 C15 -2.0(2) . . . . ?
N1 C13 C14 C15 179.00(14) . . . . ?
C13 C14 C15 C16 1.0(2) . . . . ?
C14 C15 C16 C17 0.8(2) . . . . ?
C13 N2 C17 C16 1.1(2) . . . . ?
C15 C16 C17 N2 -2.0(3) . . . . ?
C2 C1 C18 C19 109.10(17) . . . . ?
C6 C1 C18 C19 -68.8(2) . . . . ?
C2 C1 C18 C23 -67.8(2) . . . . ?
C6 C1 C18 C23 114.35(18) . . . . ?
C23 C18 C19 C20 2.0(2) . . . . ?
C1 C18 C19 C20 -175.16(14) . . . . ?
C18 C19 C20 C21 -1.1(3) . . . . ?
C19 C20 C21 C22 -1.2(2) . . . . ?
C20 C21 C22 C23 2.5(2) . . . . ?
C20 C21 C22 C25 -178.42(16) . . . . ?
C24 N3 C23 C18 -179.59(15) . . . . ?
C30 N3 C23 C18 -6.8(3) . . . . ?
C24 N3 C23 C22 1.19(17) . . . . ?
C30 N3 C23 C22 173.94(14) . . . . ?
C19 C18 C23 N3 -179.72(15) . . . . ?
C1 C18 C23 N3 -2.7(3) . . . . ?
C19 C18 C23 C22 -0.6(2) . . . . ?
C1 C18 C23 C22 176.39(14) . . . . ?
C21 C22 C23 N3 177.65(14) . . . . ?
C25 C22 C23 N3 -1.62(17) . . . . ?
C21 C22 C23 C18 -1.7(2) . . . . ?
C25 C22 C23 C18 179.08(13) . . . . ?
C23 N3 C24 C29 178.50(15) . . . . ?
C30 N3 C24 C29 5.5(2) . . . . ?
C23 N3 C24 C25 -0.28(17) . . . . ?
C30 N3 C24 C25 -173.31(13) . . . . ?
C29 C24 C25 C26 -0.8(2) . . . . ?
N3 C24 C25 C26 178.13(14) . . . . ?
C29 C24 C25 C22 -179.61(14) . . . . ?
N3 C24 C25 C22 -0.72(17) . . . . ?
C21 C22 C25 C26 3.6(3) . . . . ?
C23 C22 C25 C26 -177.19(17) . . . . ?
C21 C22 C25 C24 -177.72(17) . . . . ?
C23 C22 C25 C24 1.44(17) . . . . ?
C24 C25 C26 C27 0.4(2) . . . . ?
C22 C25 C26 C27 178.86(16) . . . . ?
C25 C26 C27 C28 0.1(2) . . . . ?
C26 C27 C28 C29 -0.3(3) . . . . ?
C27 C28 C29 C24 -0.1(2) . . . . ?
N3 C24 C29 C28 -178.03(15) . . . . ?
C25 C24 C29 C28 0.6(2) . . . . ?
C34 N4 C30 C31 -3.0(2) . . . . ?
C34 N4 C30 N3 176.41(13) . . . . ?
C24 N3 C30 N4 120.37(16) . . . . ?
C23 N3 C30 N4 -51.3(2) . . . . ?
C24 N3 C30 C31 -60.2(2) . . . . ?
C23 N3 C30 C31 128.12(16) . . . . ?
N4 C30 C31 C32 0.3(2) . . . . ?
N3 C30 C31 C32 -179.14(14) . . . . ?
C30 C31 C32 C33 2.0(2) . . . . ?
C31 C32 C33 C34 -1.5(2) . . . . ?
C30 N4 C34 C33 3.6(2) . . . . ?
C32 C33 C34 N4 -1.4(3) . . . . ?
